data_1530296
loop_
_publ_author_name
'Linde, S.A.'
'Gorbunova, Yu.E.'
'Lavrov, A.V.'
'Kuznetsov, V.G.'

_publ_section_title
;
 The crystal structure of the vanadyl acid orthophospate V O (H2 P O4)2
;
_journal_name_full 'Doklady Akademii Nauk SSSR'
_journal_page_first 1411
_journal_page_last 1414
_journal_volume 244
_journal_year 1979
_chemical_formula_sum 'H4 O9 P2 V'
_chemical_name_systematic '(V O) (H2 P O4)2'
_space_group_IT_number 130
_symmetry_space_group_name_Hall '-P 4a 2ac'
_symmetry_space_group_name_H-M 'P 4/n c c :2'
_cell_angle_alpha 90
_cell_angle_beta 90
_cell_angle_gamma 90
_cell_formula_units_Z 4
_cell_length_a 8.953
_cell_length_b 8.953
_cell_length_c 7.965
_cell_volume 638.444
_citation_journal_id_ASTM DANKAS
_cod_data_source_file Linde_DANKAS_1979_1171.cif
_cod_data_source_block H4O9P2V1
_cod_original_cell_volume 638.4442
_cod_original_formula_sum 'H4 O9 P2 V1'
_cod_database_code 1530296

loop_
_symmetry_equiv_pos_as_xyz
x,y,z
-y+1/2,x,z
-x+1/2,-y+1/2,z
y,-x+1/2,z
x+1/2,-y,-z+1/2
y+1/2,x+1/2,-z+1/2
-x,y+1/2,-z+1/2
-y,-x,-z+1/2
-x,-y,-z
y-1/2,-x,-z
x-1/2,y-1/2,-z
-y,x-1/2,-z
-x-1/2,y,z-1/2
-y-1/2,-x-1/2,z-1/2
x,-y-1/2,z-1/2
y,x,z-1/2

loop_
_atom_site_label
_atom_site_type_symbol
_atom_site_fract_x
_atom_site_fract_y
_atom_site_fract_z
_atom_site_occupancy
_atom_site_U_iso_or_equiv
H1 H+1 0.212 0.60564 0.43659 1 0.0
O3 O-2 0.25 0.25 -0.00442 1 0.0
O1 O-2 0.12275 0.07409 0.24217 1 0.0
V1 V+4 0.25 0.25 0.19653 1 0.0
O2 O-2 0.88344 0.11388 0.09155 1 0.0
P1 P+5 -0.04141 0.04141 0.25 1 0.0
